data_7015616
loop_
_publ_author_name
'Yuan, Ai-Hua'
'Qian, Su-Yan'
'Liu, Wen-Yan'
'Zhou, Hu'
'Song, You'

_publ_section_title
;
 Two octacyanometallate-based Ni(ii)W(v) bimetallic assemblies with
 metamagnetism.
;
_journal_issue 19
_journal_name_full 'Dalton transactions (Cambridge, England : 2003)'
_journal_page_first 5302
_journal_page_last 5306
_journal_paper_doi 10.1039/c0dt01773f
_journal_volume 40
_journal_year 2011
_chemical_formula_moiety 'C24 H36 N12 Ni W, C8 H19 N2, 2(C3 H7 N O), 0.5(H1.20 O0.60), 0.7(H2 O)'
_chemical_formula_sum 'C38 H71 N16 Ni O3 W'
_chemical_formula_weight 1042.67
_chemical_name_systematic
;
?
;
_space_group_IT_number 2
_symmetry_cell_setting triclinic
_symmetry_space_group_name_Hall '-P 1'
_symmetry_space_group_name_H-M 'P -1'
_atom_sites_solution_hydrogens geom
_atom_sites_solution_primary direct
_atom_sites_solution_secondary difmap
_audit_creation_method SHELXL-97
_cell_angle_alpha 116.1960(10)
_cell_angle_beta 91.363(2)
_cell_angle_gamma 104.822(3)
_cell_formula_units_Z 2
_cell_length_a 9.2611(12)
_cell_length_b 17.378(2)
_cell_length_c 18.191(3)
_cell_measurement_reflns_used 4927
_cell_measurement_temperature 291(2)
_cell_measurement_theta_max 25.16
_cell_measurement_theta_min 2.02
_cell_volume 2507.8(6)
_computing_cell_refinement SMART
_computing_data_collection 'SMART (Bruker, 2000)'
_computing_data_reduction 'SAINT (Bruker, 2000)'
_computing_molecular_graphics SHELXTL
_computing_publication_material SHELXTL
_computing_structure_refinement SHELXTL
_computing_structure_solution 'SHELXTL (Bruker, 2000)'
_diffrn_ambient_temperature 291(2)
_diffrn_measured_fraction_theta_full 0.985
_diffrn_measured_fraction_theta_max 0.985
_diffrn_measurement_device_type 'Bruker Smart Apex CCD'
_diffrn_measurement_method 'phi and omega scans'
_diffrn_radiation_monochromator graphite
_diffrn_radiation_source 'sealed tube'
_diffrn_radiation_type MoK\a
_diffrn_radiation_wavelength 0.71073
_diffrn_reflns_av_R_equivalents 0.0363
_diffrn_reflns_av_sigmaI/netI 0.0630
_diffrn_reflns_limit_h_max 11
_diffrn_reflns_limit_h_min -10
_diffrn_reflns_limit_k_max 20
_diffrn_reflns_limit_k_min -21
_diffrn_reflns_limit_l_max 22
_diffrn_reflns_limit_l_min -22
_diffrn_reflns_number 19568
_diffrn_reflns_theta_full 26.00
_diffrn_reflns_theta_max 26.00
_diffrn_reflns_theta_min 2.25
_exptl_absorpt_coefficient_mu 2.717
_exptl_absorpt_correction_T_max 0.61
_exptl_absorpt_correction_T_min 0.53
_exptl_absorpt_correction_type multi-scan
_exptl_absorpt_process_details 'SADABS, Bruker, 2000'
_exptl_crystal_colour yellow
_exptl_crystal_density_diffrn 1.381
_exptl_crystal_density_method 'not measured'
_exptl_crystal_description block
_exptl_crystal_F_000 1074
_exptl_crystal_size_max 0.26
_exptl_crystal_size_mid 0.20
_exptl_crystal_size_min 0.18
_refine_diff_density_max 1.667
_refine_diff_density_min -1.954
_refine_diff_density_rms 0.122
_refine_ls_extinction_method none
_refine_ls_goodness_of_fit_ref 1.078
_refine_ls_hydrogen_treatment mixed
_refine_ls_matrix_type full
_refine_ls_number_parameters 587
_refine_ls_number_reflns 9729
_refine_ls_number_restraints 0
_refine_ls_restrained_S_all 1.078
_refine_ls_R_factor_all 0.0538
_refine_ls_R_factor_gt 0.0463
_refine_ls_shift/su_max 0.000
_refine_ls_shift/su_mean 0.000
_refine_ls_structure_factor_coef Fsqd
_refine_ls_weighting_details 'calc w=1/[\s^2^(Fo^2^)+(0.05P)^2^+1.99P] where P=(Fo^2^+2Fc^2^)/3'
_refine_ls_weighting_scheme calc
_refine_ls_wR_factor_gt 0.1002
_refine_ls_wR_factor_ref 0.1015
_reflns_number_gt 8162
_reflns_number_total 9729
_reflns_threshold_expression >2sigma(I)
_cod_data_source_file c0dt01773f.txt
_cod_data_source_block 1
_cod_depositor_comments
;
The following automatic conversions were performed:
'_symmetry_cell_setting' value 'Triclinic' changed to 'triclinic'
according to '/home/saulius/struct/CIF-dictionaries/cif_core.dic'
dictionary named 'cif_core.dic' version 2.4.1 from 2010-06-29.

Automatic conversion script
Id: cif_fix_enum 1555 2011-01-17 13:19:09Z saulius 
;
_cod_original_sg_symbol_H-M 'P-1 '
_cod_database_code 7015616

loop_
_symmetry_equiv_pos_as_xyz
'x, y, z'
'-x, -y, -z'

loop_
_atom_site_label
_atom_site_type_symbol
_atom_site_fract_x
_atom_site_fract_y
_atom_site_fract_z
_atom_site_U_iso_or_equiv
_atom_site_adp_type
_atom_site_occupancy
_atom_site_symmetry_multiplicity
_atom_site_calc_flag
_atom_site_refinement_flags
_atom_site_disorder_assembly
_atom_site_disorder_group
C1 C 0.9189(6) 0.5881(4) 0.3875(3) 0.0317(11) Uani 1 1 d . . .
C2 C 0.6861(7) 0.6606(4) 0.4075(4) 0.0396(13) Uani 1 1 d . . .
C3 C 0.9474(6) 0.7409(3) 0.3810(4) 0.0395(13) Uani 1 1 d . . .
C4 C 0.6871(6) 0.6994(4) 0.2799(3) 0.0326(11) Uani 1 1 d . . .
C5 C 0.9414(6) 0.6491(4) 0.2234(4) 0.0384(13) Uani 1 1 d . . .
C6 C 0.6593(6) 0.5428(4) 0.1795(4) 0.0366(12) Uani 1 1 d . . .
C7 C 0.8841(7) 0.4971(4) 0.2286(4) 0.0390(13) Uani 1 1 d . . .
C8 C 0.6287(7) 0.4955(4) 0.2994(4) 0.0440(14) Uani 1 1 d . . .
C9 C 0.7651(7) 0.6513(4) -0.0103(4) 0.0493(15) Uani 1 1 d . . .
C10 C 0.6885(7) 0.7153(4) 0.0583(4) 0.0417(13) Uani 1 1 d . . .
H10A H 0.7206 0.7170 0.1103 0.050 Uiso 1 1 calc R . .
H10B H 0.7320 0.7752 0.0645 0.050 Uiso 1 1 calc R . .
C11 C 0.5180(8) 0.6971(4) 0.0491(4) 0.0510(15) Uani 1 1 d . . .
H11 H 0.4800 0.6785 -0.0088 0.061 Uiso 1 1 calc R . .
C12 C 0.2818(7) 0.5931(4) 0.0582(4) 0.0471(15) Uani 1 1 d . . .
H12A H 0.2391 0.5805 0.0034 0.056 Uiso 1 1 calc R . .
H12B H 0.2495 0.6417 0.0990 0.056 Uiso 1 1 calc R . .
C13 C 0.2268(7) 0.5104(4) 0.0703(4) 0.0466(14) Uani 1 1 d . . .
H13A H 0.2696 0.5226 0.1249 0.056 Uiso 1 1 calc R . .
H13B H 0.1174 0.4927 0.0656 0.056 Uiso 1 1 calc R . .
C14 C 0.9325(7) 0.6934(5) 0.0086(4) 0.0582(18) Uani 1 1 d . . .
H14A H 0.9713 0.6957 0.0592 0.087 Uiso 1 1 calc R . .
H14B H 0.9555 0.7532 0.0147 0.087 Uiso 1 1 calc R . .
H14C H 0.9785 0.6584 -0.0360 0.087 Uiso 1 1 calc R . .
C15 C 0.7142(7) 0.6400(4) -0.0953(4) 0.0486(15) Uani 1 1 d . . .
H15B H 0.7983 0.6679 -0.1140 0.058 Uiso 1 1 calc R . .
H15C H 0.6357 0.6679 -0.0920 0.058 Uiso 1 1 calc R . .
H15A H 0.6762 0.5773 -0.1338 0.058 Uiso 1 1 calc R . .
C16 C 0.4739(8) 0.7803(5) 0.1037(4) 0.0569(17) Uani 1 1 d . . .
H16B H 0.5629 0.8312 0.1283 0.085 Uiso 1 1 calc R . .
H16C H 0.4247 0.7718 0.1465 0.085 Uiso 1 1 calc R . .
H16A H 0.4061 0.7907 0.0707 0.085 Uiso 1 1 calc R . .
C17 C 1.0389(7) 0.3329(4) 0.3431(3) 0.0386(13) Uani 1 1 d . . .
C18 C 0.8687(8) 0.3128(5) 0.3226(4) 0.0538(16) Uani 1 1 d . . .
H18A H 0.8523 0.3511 0.2994 0.065 Uiso 1 1 calc R . .
H18B H 0.8295 0.2513 0.2791 0.065 Uiso 1 1 calc R . .
C19 C 0.7745(8) 0.3237(5) 0.3909(5) 0.0635(19) Uani 1 1 d . . .
H19 H 0.8154 0.3030 0.4266 0.076 Uiso 1 1 calc R . .
C20 C 0.6860(8) 0.4367(5) 0.5077(4) 0.0542(17) Uani 1 1 d . . .
H20A H 0.6992 0.4066 0.5402 0.065 Uiso 1 1 calc R . .
H20B H 0.5804 0.4150 0.4830 0.065 Uiso 1 1 calc R . .
C21 C 0.7322(7) 0.5384(4) 0.5633(4) 0.0515(16) Uani 1 1 d . . .
H21A H 0.7154 0.5683 0.5311 0.062 Uiso 1 1 calc R . .
H21B H 0.6718 0.5527 0.6076 0.062 Uiso 1 1 calc R . .
C22 C 1.0789(7) 0.2748(4) 0.3816(4) 0.0480(15) Uani 1 1 d . . .
H22A H 1.1859 0.2834 0.3867 0.072 Uiso 1 1 calc R . .
H22B H 1.0263 0.2126 0.3464 0.072 Uiso 1 1 calc R . .
H22C H 1.0490 0.2929 0.4355 0.072 Uiso 1 1 calc R . .
C23 C 1.1054(8) 0.3095(4) 0.2614(4) 0.0494(15) Uani 1 1 d . . .
H23B H 1.0279 0.2663 0.2153 0.074 Uiso 1 1 calc R . .
H23C H 1.1864 0.2848 0.2627 0.074 Uiso 1 1 calc R . .
H23A H 1.1433 0.3629 0.2554 0.074 Uiso 1 1 calc R . .
C24 C 0.6058(7) 0.2633(5) 0.3535(4) 0.0565(18) Uani 1 1 d . . .
H24A H 0.5432 0.2795 0.3959 0.085 Uiso 1 1 calc R . .
H24B H 0.6006 0.2013 0.3332 0.085 Uiso 1 1 calc R . .
H24C H 0.5709 0.2724 0.3087 0.085 Uiso 1 1 calc R . .
C25 C 1.1048(7) 0.9867(5) 0.3205(4) 0.0556(17) Uani 1 1 d . . .
C26 C 0.9725(7) 1.0321(4) 0.3323(4) 0.0520(16) Uani 1 1 d . . .
H26A H 1.0087 1.0920 0.3786 0.062 Uiso 1 1 calc R . .
H26B H 0.9516 1.0384 0.2831 0.062 Uiso 1 1 calc R . .
C27 C 0.8228(8) 0.9822(4) 0.3478(4) 0.0513(16) Uani 1 1 d . . .
H27 H 0.7920 0.9179 0.3089 0.062 Uiso 1 1 calc R . .
C28 C 0.7170(7) 0.9438(5) 0.4567(5) 0.0553(17) Uani 1 1 d . . .
H28A H 0.6764 0.8862 0.4077 0.066 Uiso 1 1 calc R . .
H28B H 0.6360 0.9712 0.4713 0.066 Uiso 1 1 calc R . .
C29 C 0.7682(7) 0.9283(4) 0.5265(4) 0.0486(15) Uani 1 1 d . . .
H29A H 0.8468 0.8989 0.5122 0.058 Uiso 1 1 calc R . .
H29B H 0.6841 0.8900 0.5371 0.058 Uiso 1 1 calc R . .
C30 C 1.2365(8) 1.0410(4) 0.2979(4) 0.0519(16) Uani 1 1 d . . .
H30B H 1.2122 1.0292 0.2416 0.062 Uiso 1 1 calc R . .
H30C H 1.3255 1.0241 0.3035 0.062 Uiso 1 1 calc R . .
H30A H 1.2548 1.1038 0.3343 0.062 Uiso 1 1 calc R . .
C31 C 1.0493(8) 0.8864(4) 0.2507(4) 0.0521(16) Uani 1 1 d . . .
H31A H 1.1302 0.8600 0.2452 0.078 Uiso 1 1 calc R . .
H31B H 1.0186 0.8846 0.1990 0.078 Uiso 1 1 calc R . .
H31C H 0.9651 0.8535 0.2653 0.078 Uiso 1 1 calc R . .
C32 C 0.6994(7) 1.0262(4) 0.3419(4) 0.0459(14) Uani 1 1 d . . .
H32A H 0.6210 1.0135 0.3720 0.069 Uiso 1 1 calc R . .
H32B H 0.6572 1.0023 0.2847 0.069 Uiso 1 1 calc R . .
H32C H 0.7439 1.0900 0.3652 0.069 Uiso 1 1 calc R . .
C33 C 0.2999(7) 0.6529(4) 0.3155(4) 0.0490(15) Uani 1 1 d . . .
H33A H 0.2638 0.6336 0.2584 0.073 Uiso 1 1 calc R . .
H33B H 0.2252 0.6229 0.3374 0.073 Uiso 1 1 calc R . .
H33C H 0.3921 0.6383 0.3194 0.073 Uiso 1 1 calc R . .
C34 C 0.3527(8) 0.7878(5) 0.4544(4) 0.0547(16) Uani 1 1 d . . .
H34A H 0.3575 0.8502 0.4794 0.082 Uiso 1 1 calc R . .
H34B H 0.4459 0.7820 0.4722 0.082 Uiso 1 1 calc R . .
H34C H 0.2705 0.7558 0.4710 0.082 Uiso 1 1 calc R . .
C35 C 0.3286(6) 0.8021(4) 0.3267(4) 0.0416(13) Uani 1 1 d . . .
H35 H 0.3099 0.7749 0.2690 0.050 Uiso 1 1 calc R . .
C36 C 0.5208(7) 0.1475(5) 0.1045(5) 0.065(2) Uani 1 1 d . . .
H36 H 0.5142 0.1917 0.0900 0.077 Uiso 1 1 calc R . .
C37 C 0.7762(8) 0.1720(5) 0.0720(5) 0.0617(19) Uani 1 1 d . . .
H37B H 0.8375 0.1334 0.0463 0.074 Uiso 1 1 calc R . .
H37C H 0.8366 0.2258 0.1190 0.074 Uiso 1 1 calc R . .
H37A H 0.7364 0.1873 0.0327 0.074 Uiso 1 1 calc R . .
C38 C 0.6715(8) 0.0581(5) 0.1232(5) 0.065(2) Uani 1 1 d . . .
H38A H 0.6499 0.0730 0.1784 0.078 Uiso 1 1 calc R . .
H38C H 0.7748 0.0577 0.1212 0.078 Uiso 1 1 calc R . .
H38B H 0.6057 -0.0002 0.0851 0.078 Uiso 1 1 calc R . .
N1 N 0.9732(5) 0.5742(3) 0.4356(3) 0.0370(10) Uani 1 1 d . . .
N2 N 0.6378(6) 0.6921(3) 0.4668(3) 0.0476(13) Uani 1 1 d . . .
N3 N 1.0243(6) 0.8105(3) 0.4247(3) 0.0454(12) Uani 1 1 d . . .
N4 N 0.6312(7) 0.7431(4) 0.2679(3) 0.0509(13) Uani 1 1 d . . .
N5 N 1.0153(5) 0.6651(3) 0.1799(3) 0.0410(11) Uani 1 1 d . . .
N6 N 0.5898(6) 0.5119(3) 0.1137(3) 0.0466(12) Uani 1 1 d . . .
N7 N 0.9300(6) 0.4403(4) 0.1926(3) 0.0517(13) Uani 1 1 d . . .
N8 N 0.5470(6) 0.4373(3) 0.3016(3) 0.0465(12) Uani 1 1 d . . .
N9 N 0.7238(5) 0.5633(4) -0.0044(3) 0.0439(12) Uani 1 1 d . . .
H9A H 0.778(8) 0.576(5) 0.044(4) 0.053 Uiso 1 1 d . . .
N10 N 0.4506(6) 0.6200(3) 0.0674(3) 0.0416(11) Uani 1 1 d . . .
H10E H 0.485(8) 0.639(5) 0.122(4) 0.050 Uiso 1 1 d . . .
N11 N 1.1050(6) 0.4305(4) 0.4014(3) 0.0471(13) Uani 1 1 d . . .
H11B H 1.103(8) 0.457(5) 0.368(5) 0.056 Uiso 1 1 d . . .
N12 N 0.7828(6) 0.4172(4) 0.4415(4) 0.0458(12) Uani 1 1 d . . .
H12E H 0.753(8) 0.437(5) 0.407(4) 0.055 Uiso 1 1 d . . .
N13 N 1.1674(10) 0.9752(4) 0.3918(5) 0.080(2) Uani 1 1 d . . .
H13C H 1.242(16) 0.950(9) 0.377(9) 0.096 Uiso 0.75 1 d P . .
H13D H 1.094(15) 0.939(9) 0.403(8) 0.096 Uiso 0.75 1 d P . .
N14 N 0.8325(7) 0.9987(4) 0.4374(4) 0.0569(15) Uani 1 1 d . . .
H14D H 0.921(13) 0.993(7) 0.452(7) 0.068 Uiso 0.75 1 d P . .
H14E H 0.835(12) 1.056(8) 0.470(7) 0.068 Uiso 0.75 1 d P . .
N15 N 0.3281(6) 0.7502(3) 0.3630(4) 0.0511(13) Uani 1 1 d . . .
N16 N 0.6473(8) 0.1242(4) 0.1002(4) 0.0634(16) Uani 1 1 d . . .
Ni1 Ni 0.5000 0.5000 0.0000 0.0353(2) Uani 1 2 d S . .
Ni2 Ni 1.0000 0.5000 0.5000 0.0366(2) Uani 1 2 d S . .
O1 O 0.3522(5) 0.8841(3) 0.3651(3) 0.0523(11) Uani 1 1 d . . .
O2 O 0.4097(5) 0.1104(3) 0.1280(3) 0.0524(11) Uani 1 1 d . . .
O3 O 0.3120(13) 0.9262(7) 0.1231(7) 0.053(3) Uani 0.40 1 d P . .
H3A H 0.2466 0.9181 0.0848 0.064 Uiso 0.40 1 d PR . .
H3C H 0.3861 0.9721 0.1336 0.064 Uiso 0.40 1 d PR . .
O4 O 0.8844(18) 0.8264(12) 0.9170(12) 0.066(5) Uani 0.30 1 d P . .
H4A H 0.9062 0.8773 0.9177 0.080 Uiso 0.30 1 d PR . .
H4B H 0.8083 0.8202 0.9413 0.080 Uiso 0.30 1 d PR . .
O5 O 0.0000 0.0000 1.0000 0.052(3) Uani 0.60 2 d SP . .
H5D H 0.0403 0.0566 1.0258 0.062 Uiso 0.30 1 d PR . .
H5C H 0.0265 -0.0207 0.9523 0.062 Uiso 0.30 1 d PR . .
W1 W 0.79436(2) 0.608855(14) 0.298679(13) 0.02739(7) Uani 1 1 d . . .

loop_
_atom_site_aniso_label
_atom_site_aniso_U_11
_atom_site_aniso_U_22
_atom_site_aniso_U_33
_atom_site_aniso_U_23
_atom_site_aniso_U_13
_atom_site_aniso_U_12
C1 0.032(3) 0.035(3) 0.031(3) 0.016(2) 0.002(2) 0.014(2)
C2 0.047(3) 0.031(3) 0.045(3) 0.015(3) 0.018(3) 0.022(3)
C3 0.035(3) 0.019(2) 0.048(3) 0.002(2) 0.002(2) 0.006(2)
C4 0.034(3) 0.038(3) 0.025(3) 0.015(2) 0.001(2) 0.008(2)
C5 0.031(3) 0.040(3) 0.042(3) 0.017(3) 0.019(2) 0.010(2)
C6 0.032(3) 0.038(3) 0.035(3) 0.013(2) -0.002(2) 0.011(2)
C7 0.054(4) 0.032(3) 0.039(3) 0.019(2) 0.021(3) 0.019(3)
C8 0.046(3) 0.037(3) 0.038(3) 0.019(3) 0.001(3) -0.008(3)
C9 0.046(4) 0.047(3) 0.041(3) 0.016(3) 0.006(3) 0.001(3)
C10 0.045(3) 0.031(3) 0.042(3) 0.018(3) 0.005(3) 0.000(2)
C11 0.059(4) 0.044(3) 0.039(3) 0.013(3) 0.004(3) 0.009(3)
C12 0.041(3) 0.049(4) 0.039(3) 0.010(3) 0.014(3) 0.014(3)
C13 0.040(3) 0.051(4) 0.043(3) 0.016(3) 0.015(3) 0.014(3)
C14 0.045(4) 0.059(4) 0.055(4) 0.020(3) 0.021(3) 0.001(3)
C15 0.037(3) 0.049(4) 0.051(4) 0.020(3) 0.015(3) 0.002(3)
C16 0.058(4) 0.056(4) 0.052(4) 0.020(3) 0.022(3) 0.015(3)
C17 0.048(3) 0.036(3) 0.033(3) 0.017(2) 0.016(2) 0.011(2)
C18 0.057(4) 0.061(4) 0.040(4) 0.022(3) -0.002(3) 0.016(3)
C19 0.051(4) 0.055(4) 0.060(5) 0.010(4) -0.005(3) 0.011(3)
C20 0.041(3) 0.063(4) 0.057(4) 0.027(4) 0.017(3) 0.013(3)
C21 0.037(3) 0.045(4) 0.056(4) 0.010(3) 0.009(3) 0.011(3)
C22 0.047(3) 0.041(3) 0.044(3) 0.006(3) 0.000(3) 0.018(3)
C23 0.058(4) 0.044(3) 0.041(3) 0.013(3) 0.012(3) 0.019(3)
C24 0.041(3) 0.049(4) 0.053(4) 0.015(3) -0.003(3) -0.012(3)
C25 0.038(3) 0.058(4) 0.054(4) 0.011(3) 0.002(3) 0.015(3)
C26 0.047(4) 0.047(4) 0.055(4) 0.015(3) -0.001(3) 0.019(3)
C27 0.063(4) 0.034(3) 0.054(4) 0.015(3) 0.005(3) 0.020(3)
C28 0.040(3) 0.046(4) 0.061(4) 0.014(3) -0.004(3) 0.003(3)
C29 0.040(3) 0.047(3) 0.055(4) 0.025(3) 0.007(3) 0.004(3)
C30 0.054(4) 0.048(4) 0.044(4) 0.012(3) 0.015(3) 0.017(3)
C31 0.048(4) 0.046(4) 0.053(4) 0.016(3) 0.002(3) 0.012(3)
C32 0.049(4) 0.048(4) 0.039(3) 0.016(3) -0.001(3) 0.018(3)
C33 0.044(3) 0.055(4) 0.047(4) 0.020(3) 0.016(3) 0.019(3)
C34 0.049(4) 0.045(4) 0.057(4) 0.013(3) 0.005(3) 0.012(3)
C35 0.036(3) 0.047(3) 0.044(3) 0.018(3) 0.019(3) 0.021(3)
C36 0.027(3) 0.071(5) 0.074(5) 0.020(4) 0.027(3) 0.004(3)
C37 0.052(4) 0.056(4) 0.063(5) 0.024(4) 0.005(3) 0.002(3)
C38 0.045(4) 0.064(5) 0.049(4) 0.005(3) 0.003(3) -0.003(3)
N1 0.034(2) 0.039(3) 0.039(3) 0.019(2) 0.002(2) 0.013(2)
N2 0.038(3) 0.040(3) 0.051(3) 0.011(2) 0.019(2) 0.008(2)
N3 0.038(3) 0.036(3) 0.057(3) 0.016(2) -0.003(2) 0.012(2)
N4 0.067(4) 0.049(3) 0.045(3) 0.024(3) 0.002(3) 0.028(3)
N5 0.035(3) 0.048(3) 0.036(3) 0.013(2) 0.011(2) 0.018(2)
N6 0.059(3) 0.033(3) 0.051(3) 0.025(2) 0.005(3) 0.008(2)
N7 0.052(3) 0.045(3) 0.053(3) 0.014(3) 0.017(3) 0.024(3)
N8 0.043(3) 0.041(3) 0.044(3) 0.017(2) 0.010(2) 0.000(2)
N9 0.027(2) 0.056(3) 0.042(3) 0.019(3) 0.008(2) 0.009(2)
N10 0.050(3) 0.041(3) 0.034(3) 0.014(2) 0.012(2) 0.017(2)
N11 0.047(3) 0.041(3) 0.047(3) 0.014(2) 0.023(2) 0.015(2)
N12 0.036(3) 0.046(3) 0.064(3) 0.033(3) 0.005(2) 0.012(2)
N13 0.085(5) 0.047(4) 0.079(5) 0.032(4) -0.036(4) -0.027(3)
N14 0.059(4) 0.040(3) 0.043(3) 0.009(3) -0.015(3) -0.010(3)
N15 0.042(3) 0.038(3) 0.057(3) 0.007(3) 0.008(2) 0.014(2)
N16 0.076(4) 0.055(4) 0.071(4) 0.034(3) 0.015(3) 0.027(3)
Ni1 0.0302(5) 0.0307(5) 0.0386(5) 0.0106(4) 0.0019(4) 0.0092(4)
Ni2 0.0431(6) 0.0345(5) 0.0290(5) 0.0123(4) 0.0044(4) 0.0110(4)
O1 0.048(3) 0.041(2) 0.053(3) 0.008(2) 0.006(2) 0.015(2)
O2 0.063(3) 0.050(3) 0.047(3) 0.024(2) 0.015(2) 0.020(2)
O3 0.049(6) 0.041(6) 0.066(7) 0.018(5) 0.008(5) 0.020(5)
O4 0.044(9) 0.075(11) 0.106(14) 0.058(11) 0.021(9) 0.028(8)
O5 0.055(6) 0.050(6) 0.037(5) 0.008(5) 0.007(5) 0.017(5)
W1 0.02657(11) 0.02855(11) 0.02766(11) 0.01288(8) 0.00266(7) 0.00953(7)

loop_
_atom_type_symbol
_atom_type_description
_atom_type_scat_dispersion_real
_atom_type_scat_dispersion_imag
_atom_type_scat_source
C C 0.0033 0.0016 'International Tables Vol C Tables 4.2.6.8 and 6.1.1.4'
H H 0.0000 0.0000 'International Tables Vol C Tables 4.2.6.8 and 6.1.1.4'
N N 0.0061 0.0033 'International Tables Vol C Tables 4.2.6.8 and 6.1.1.4'
O O 0.0106 0.0060 'International Tables Vol C Tables 4.2.6.8 and 6.1.1.4'
W W -0.8490 6.8722 'International Tables Vol C Tables 4.2.6.8 and 6.1.1.4'
Ni Ni 0.3393 1.1124 'International Tables Vol C Tables 4.2.6.8 and 6.1.1.4'

loop_
_geom_angle_atom_site_label_1
_geom_angle_atom_site_label_2
_geom_angle_atom_site_label_3
_geom_angle
_geom_angle_site_symmetry_1
_geom_angle_site_symmetry_3
_geom_angle_publ_flag
N1 C1 W1 174.3(5) . . ?
N2 C2 W1 175.6(6) . . ?
N3 C3 W1 178.3(5) . . ?
N4 C4 W1 177.8(5) . . ?
N5 C5 W1 175.9(5) . . ?
N6 C6 W1 175.4(5) . . ?
N7 C7 W1 179.7(5) . . ?
N8 C8 W1 177.6(6) . . ?
C14 C9 C15 106.7(5) . . ?
C14 C9 N9 110.5(6) . . ?
C15 C9 N9 113.8(5) . . ?
C14 C9 C10 109.2(5) . . ?
C15 C9 C10 110.9(6) . . ?
N9 C9 C10 105.8(5) . . ?
C11 C10 C9 121.3(5) . . ?
C11 C10 H10A 107.0 . . ?
C9 C10 H10A 107.0 . . ?
C11 C10 H10B 107.0 . . ?
C9 C10 H10B 107.0 . . ?
H10A C10 H10B 106.7 . . ?
N10 C11 C16 112.3(5) . . ?
N10 C11 C10 108.2(5) . . ?
C16 C11 C10 111.8(5) . . ?
N10 C11 H11 108.1 . . ?
C16 C11 H11 108.1 . . ?
C10 C11 H11 108.1 . . ?
N10 C12 C13 109.1(5) . . ?
N10 C12 H12A 109.9 . . ?
C13 C12 H12A 109.9 . . ?
N10 C12 H12B 109.9 . . ?
C13 C12 H12B 109.9 . . ?
H12A C12 H12B 108.3 . . ?
N9 C13 C12 107.7(5) 2_665 . ?
N9 C13 H13A 110.2 2_665 . ?
C12 C13 H13A 110.2 . . ?
N9 C13 H13B 110.2 2_665 . ?
C12 C13 H13B 110.2 . . ?
H13A C13 H13B 108.5 . . ?
C9 C14 H14A 109.5 . . ?
C9 C14 H14B 109.5 . . ?
H14A C14 H14B 109.5 . . ?
C9 C14 H14C 109.5 . . ?
H14A C14 H14C 109.5 . . ?
H14B C14 H14C 109.5 . . ?
C9 C15 H15B 109.5 . . ?
C9 C15 H15C 109.5 . . ?
H15B C15 H15C 109.5 . . ?
C9 C15 H15A 109.5 . . ?
H15B C15 H15A 109.5 . . ?
H15C C15 H15A 109.5 . . ?
C11 C16 H16B 109.5 . . ?
C11 C16 H16C 109.5 . . ?
H16B C16 H16C 109.5 . . ?
C11 C16 H16A 109.5 . . ?
H16B C16 H16A 109.5 . . ?
H16C C16 H16A 109.5 . . ?
N11 C17 C18 108.7(5) . . ?
N11 C17 C23 109.8(5) . . ?
C18 C17 C23 108.1(5) . . ?
N11 C17 C22 110.4(5) . . ?
C18 C17 C22 112.0(5) . . ?
C23 C17 C22 107.8(5) . . ?
C19 C18 C17 118.8(5) . . ?
C19 C18 H18A 107.6 . . ?
C17 C18 H18A 107.6 . . ?
C19 C18 H18B 107.6 . . ?
C17 C18 H18B 107.6 . . ?
H18A C18 H18B 107.0 . . ?
N12 C19 C18 111.2(6) . . ?
N12 C19 C24 111.3(6) . . ?
C18 C19 C24 110.4(6) . . ?
N12 C19 H19 107.9 . . ?
C18 C19 H19 107.9 . . ?
C24 C19 H19 107.9 . . ?
N12 C20 C21 108.4(5) . . ?
N12 C20 H20A 110.0 . . ?
C21 C20 H20A 110.0 . . ?
N12 C20 H20B 110.0 . . ?
C21 C20 H20B 110.0 . . ?
H20A C20 H20B 108.4 . . ?
N11 C21 C20 108.6(5) 2_766 . ?
N11 C21 H21A 110.0 2_766 . ?
C20 C21 H21A 110.0 . . ?
N11 C21 H21B 110.0 2_766 . ?
C20 C21 H21B 110.0 . . ?
H21A C21 H21B 108.4 . . ?
C17 C22 H22A 109.5 . . ?
C17 C22 H22B 109.5 . . ?
H22A C22 H22B 109.5 . . ?
C17 C22 H22C 109.5 . . ?
H22A C22 H22C 109.5 . . ?
H22B C22 H22C 109.5 . . ?
C17 C23 H23B 109.5 . . ?
C17 C23 H23C 109.5 . . ?
H23B C23 H23C 109.5 . . ?
C17 C23 H23A 109.5 . . ?
H23B C23 H23A 109.5 . . ?
H23C C23 H23A 109.5 . . ?
C19 C24 H24A 109.5 . . ?
C19 C24 H24B 109.5 . . ?
H24A C24 H24B 109.5 . . ?
C19 C24 H24C 109.5 . . ?
H24A C24 H24C 109.5 . . ?
H24B C24 H24C 109.5 . . ?
N13 C25 C30 107.6(6) . . ?
N13 C25 C31 100.8(6) . . ?
C30 C25 C31 110.4(6) . . ?
N13 C25 C26 118.9(7) . . ?
C30 C25 C26 108.1(6) . . ?
C31 C25 C26 110.8(5) . . ?
C27 C26 C25 116.3(6) . . ?
C27 C26 H26A 108.2 . . ?
C25 C26 H26A 108.2 . . ?
C27 C26 H26B 108.2 . . ?
C25 C26 H26B 108.2 . . ?
H26A C26 H26B 107.4 . . ?
N14 C27 C26 111.3(6) . . ?
N14 C27 C32 101.8(5) . . ?
C26 C27 C32 109.0(5) . . ?
N14 C27 H27 111.5 . . ?
C26 C27 H27 111.5 . . ?
C32 C27 H27 111.5 . . ?
N14 C28 C29 113.6(6) . . ?
N14 C28 H28A 108.8 . . ?
C29 C28 H28A 108.8 . . ?
N14 C28 H28B 108.8 . . ?
C29 C28 H28B 108.8 . . ?
H28A C28 H28B 107.7 . . ?
C28 C29 N13 108.2(5) . 2_776 ?
C28 C29 H29A 110.1 . . ?
N13 C29 H29A 110.1 2_776 . ?
C28 C29 H29B 110.1 . . ?
N13 C29 H29B 110.1 2_776 . ?
H29A C29 H29B 108.4 . . ?
C25 C30 H30B 109.5 . . ?
C25 C30 H30C 109.5 . . ?
H30B C30 H30C 109.5 . . ?
C25 C30 H30A 109.5 . . ?
H30B C30 H30A 109.5 . . ?
H30C C30 H30A 109.5 . . ?
C25 C31 H31A 109.5 . . ?
C25 C31 H31B 109.5 . . ?
H31A C31 H31B 109.5 . . ?
C25 C31 H31C 109.5 . . ?
H31A C31 H31C 109.5 . . ?
H31B C31 H31C 109.5 . . ?
C27 C32 H32A 109.5 . . ?
C27 C32 H32B 109.5 . . ?
H32A C32 H32B 109.5 . . ?
C27 C32 H32C 109.5 . . ?
H32A C32 H32C 109.5 . . ?
H32B C32 H32C 109.5 . . ?
N15 C33 H33A 109.5 . . ?
N15 C33 H33B 109.5 . . ?
H33A C33 H33B 109.5 . . ?
N15 C33 H33C 109.5 . . ?
H33A C33 H33C 109.5 . . ?
H33B C33 H33C 109.5 . . ?
N15 C34 H34A 109.5 . . ?
N15 C34 H34B 109.5 . . ?
H34A C34 H34B 109.5 . . ?
N15 C34 H34C 109.5 . . ?
H34A C34 H34C 109.5 . . ?
H34B C34 H34C 109.5 . . ?
O1 C35 N15 123.8(6) . . ?
O1 C35 H35 118.1 . . ?
N15 C35 H35 118.1 . . ?
O2 C36 N16 120.7(8) . . ?
O2 C36 H36 119.7 . . ?
N16 C36 H36 119.7 . . ?
N16 C37 H37B 109.5 . . ?
N16 C37 H37C 109.5 . . ?
H37B C37 H37C 109.5 . . ?
N16 C37 H37A 109.5 . . ?
H37B C37 H37A 109.5 . . ?
H37C C37 H37A 109.5 . . ?
N16 C38 H38A 109.5 . . ?
N16 C38 H38C 109.5 . . ?
H38A C38 H38C 109.5 . . ?
N16 C38 H38B 109.5 . . ?
H38A C38 H38B 109.5 . . ?
H38C C38 H38B 109.5 . . ?
C1 N1 Ni2 156.8(4) . . ?
C6 N6 Ni1 160.5(5) . . ?
C13 N9 C9 114.3(5) 2_665 . ?
C13 N9 Ni1 104.4(4) 2_665 . ?
C9 N9 Ni1 121.3(4) . . ?
C13 N9 H9A 105(4) 2_665 . ?
C9 N9 H9A 105(4) . . ?
Ni1 N9 H9A 105(4) . . ?
C12 N10 C11 113.9(5) . . ?
C12 N10 Ni1 104.3(4) . . ?
C11 N10 Ni1 118.3(4) . . ?
C12 N10 H10E 107(4) . . ?
C11 N10 H10E 107(4) . . ?
Ni1 N10 H10E 107(4) . . ?
C21 N11 C17 116.9(5) 2_766 . ?
C21 N11 Ni2 105.1(4) 2_766 . ?
C17 N11 Ni2 122.5(4) . . ?
C21 N11 H11B 103(5) 2_766 . ?
C17 N11 H11B 103(5) . . ?
Ni2 N11 H11B 103(5) . . ?
C19 N12 C20 116.7(6) . . ?
C19 N12 Ni2 113.8(4) . . ?
C20 N12 Ni2 105.8(4) . . ?
C19 N12 H12E 107(5) . . ?
C20 N12 H12E 107(4) . . ?
Ni2 N12 H12E 107(4) . . ?
C25 N13 C29 110.3(6) . 2_776 ?
C25 N13 H13C 110(9) . . ?
C29 N13 H13C 110(9) 2_776 . ?
C25 N13 H13D 110(8) . . ?
C29 N13 H13D 110(8) 2_776 . ?
H13C N13 H13D 108(10) . . ?
C28 N14 C27 117.5(5) . . ?
C28 N14 H14D 108(7) . . ?
C27 N14 H14D 108(7) . . ?
C28 N14 H14E 108(7) . . ?
C27 N14 H14E 108(7) . . ?
H14D N14 H14E 107(10) . . ?
C35 N15 C33 122.4(6) . . ?
C35 N15 C34 121.5(5) . . ?
C33 N15 C34 116.1(6) . . ?
C36 N16 C38 124.4(7) . . ?
C36 N16 C37 117.7(6) . . ?
C38 N16 C37 117.9(6) . . ?
N10 Ni1 N10 180.000(1) . 2_665 ?
N10 Ni1 N9 85.9(2) . 2_665 ?
N10 Ni1 N9 94.1(2) 2_665 2_665 ?
N10 Ni1 N9 94.1(2) . . ?
N10 Ni1 N9 85.9(2) 2_665 . ?
N9 Ni1 N9 180.0(3) 2_665 . ?
N10 Ni1 N6 88.0(2) . . ?
N10 Ni1 N6 92.0(2) 2_665 . ?
N9 Ni1 N6 94.5(2) 2_665 . ?
N9 Ni1 N6 85.5(2) . . ?
N10 Ni1 N6 92.0(2) . 2_665 ?
N10 Ni1 N6 88.0(2) 2_665 2_665 ?
N9 Ni1 N6 85.5(2) 2_665 2_665 ?
N9 Ni1 N6 94.5(2) . 2_665 ?
N6 Ni1 N6 180.000(1) . 2_665 ?
N12 Ni2 N12 180.000(1) 2_766 . ?
N12 Ni2 N11 94.5(2) 2_766 2_766 ?
N12 Ni2 N11 85.5(2) . 2_766 ?
N12 Ni2 N11 85.5(2) 2_766 . ?
N12 Ni2 N11 94.5(2) . . ?
N11 Ni2 N11 180.0(3) 2_766 . ?
N12 Ni2 N1 86.63(19) 2_766 2_766 ?
N12 Ni2 N1 93.37(19) . 2_766 ?
N11 Ni2 N1 86.0(2) 2_766 2_766 ?
N11 Ni2 N1 94.0(2) . 2_766 ?
N12 Ni2 N1 93.37(19) 2_766 . ?
N12 Ni2 N1 86.63(19) . . ?
N11 Ni2 N1 94.0(2) 2_766 . ?
N11 Ni2 N1 86.0(2) . . ?
N1 Ni2 N1 180.000(1) 2_766 . ?
H3A O3 H3C 109.5 . . ?
H4A O4 H4B 109.5 . . ?
H5D O5 H5C 109.5 . . ?
C6 W1 C5 76.2(2) . . ?
C6 W1 C1 143.9(2) . . ?
C5 W1 C1 111.3(2) . . ?
C6 W1 C8 76.1(2) . . ?
C5 W1 C8 143.5(2) . . ?
C1 W1 C8 79.4(2) . . ?
C6 W1 C2 118.5(2) . . ?
C5 W1 C2 143.0(2) . . ?
C1 W1 C2 77.5(2) . . ?
C8 W1 C2 72.4(2) . . ?
C6 W1 C3 137.9(2) . . ?
C5 W1 C3 73.2(2) . . ?
C1 W1 C3 75.4(2) . . ?
C8 W1 C3 142.0(2) . . ?
C2 W1 C3 74.8(2) . . ?
C6 W1 C7 76.6(2) . . ?
C5 W1 C7 73.6(2) . . ?
C1 W1 C7 72.4(2) . . ?
C8 W1 C7 77.3(2) . . ?
C2 W1 C7 140.4(2) . . ?
C3 W1 C7 120.1(2) . . ?
C6 W1 C4 69.2(2) . . ?
C5 W1 C4 79.4(2) . . ?
C1 W1 C4 145.8(2) . . ?
C8 W1 C4 111.9(2) . . ?
C2 W1 C4 75.9(2) . . ?
C3 W1 C4 77.2(2) . . ?
C7 W1 C4 140.4(2) . . ?

loop_
_geom_bond_atom_site_label_1
_geom_bond_atom_site_label_2
_geom_bond_distance
_geom_bond_site_symmetry_2
_geom_bond_publ_flag
C1 N1 1.143(7) . ?
C1 W1 2.170(5) . ?
C2 N2 1.137(7) . ?
C2 W1 2.171(5) . ?
C3 N3 1.135(7) . ?
C3 W1 2.172(5) . ?
C4 N4 1.112(7) . ?
C4 W1 2.199(6) . ?
C5 N5 1.138(7) . ?
C5 W1 2.160(5) . ?
C6 N6 1.163(7) . ?
C6 W1 2.127(6) . ?
C7 N7 1.114(7) . ?
C7 W1 2.186(5) . ?
C8 N8 1.116(7) . ?
C8 W1 2.170(5) . ?
C9 C14 1.493(9) . ?
C9 C15 1.518(9) . ?
C9 N9 1.532(8) . ?
C9 C10 1.587(9) . ?
C10 C11 1.519(9) . ?
C10 H10A 0.9700 . ?
C10 H10B 0.9700 . ?
C11 N10 1.508(8) . ?
C11 C16 1.516(9) . ?
C11 H11 0.9800 . ?
C12 N10 1.495(8) . ?
C12 C13 1.513(9) . ?
C12 H12A 0.9700 . ?
C12 H12B 0.9700 . ?
C13 N9 1.502(8) 2_665 ?
C13 H13A 0.9700 . ?
C13 H13B 0.9700 . ?
C14 H14A 0.9600 . ?
C14 H14B 0.9600 . ?
C14 H14C 0.9600 . ?
C15 H15B 0.9600 . ?
C15 H15C 0.9600 . ?
C15 H15A 0.9600 . ?
C16 H16B 0.9600 . ?
C16 H16C 0.9600 . ?
C16 H16A 0.9600 . ?
C17 N11 1.492(7) . ?
C17 C18 1.523(9) . ?
C17 C23 1.547(8) . ?
C17 C22 1.566(8) . ?
C18 C19 1.507(10) . ?
C18 H18A 0.9700 . ?
C18 H18B 0.9700 . ?
C19 N12 1.451(9) . ?
C19 C24 1.576(9) . ?
C19 H19 0.9800 . ?
C20 N12 1.488(8) . ?
C20 C21 1.532(9) . ?
C20 H20A 0.9700 . ?
C20 H20B 0.9700 . ?
C21 N11 1.486(8) 2_766 ?
C21 H21A 0.9700 . ?
C21 H21B 0.9700 . ?
C22 H22A 0.9600 . ?
C22 H22B 0.9600 . ?
C22 H22C 0.9600 . ?
C23 H23B 0.9600 . ?
C23 H23C 0.9600 . ?
C23 H23A 0.9600 . ?
C24 H24A 0.9600 . ?
C24 H24B 0.9600 . ?
C24 H24C 0.9600 . ?
C25 N13 1.520(10) . ?
C25 C30 1.524(9) . ?
C25 C31 1.571(9) . ?
C25 C26 1.590(9) . ?
C26 C27 1.540(10) . ?
C26 H26A 0.9700 . ?
C26 H26B 0.9700 . ?
C27 N14 1.522(9) . ?
C27 C32 1.554(9) . ?
C27 H27 0.9800 . ?
C28 N14 1.403(9) . ?
C28 C29 1.500(10) . ?
C28 H28A 0.9700 . ?
C28 H28B 0.9700 . ?
C29 N13 1.619(9) 2_776 ?
C29 H29A 0.9700 . ?
C29 H29B 0.9700 . ?
C30 H30B 0.9600 . ?
C30 H30C 0.9600 . ?
C30 H30A 0.9600 . ?
C31 H31A 0.9600 . ?
C31 H31B 0.9600 . ?
C31 H31C 0.9600 . ?
C32 H32A 0.9600 . ?
C32 H32B 0.9600 . ?
C32 H32C 0.9600 . ?
C33 N15 1.467(8) . ?
C33 H33A 0.9600 . ?
C33 H33B 0.9600 . ?
C33 H33C 0.9600 . ?
C34 N15 1.479(9) . ?
C34 H34A 0.9600 . ?
C34 H34B 0.9600 . ?
C34 H34C 0.9600 . ?
C35 O1 1.233(7) . ?
C35 N15 1.333(8) . ?
C35 H35 0.9300 . ?
C36 O2 1.257(8) . ?
C36 N16 1.328(9) . ?
C36 H36 0.9300 . ?
C37 N16 1.508(9) . ?
C37 H37B 0.9600 . ?
C37 H37C 0.9600 . ?
C37 H37A 0.9600 . ?
C38 N16 1.447(10) . ?
C38 H38A 0.9600 . ?
C38 H38C 0.9600 . ?
C38 H38B 0.9600 . ?
N1 Ni2 2.139(5) . ?
N6 Ni1 2.113(5) . ?
N9 C13 1.502(8) 2_665 ?
N9 Ni1 2.105(5) . ?
N9 H9A 0.91(7) . ?
N10 Ni1 2.078(5) . ?
N10 H10E 0.91(7) . ?
N11 C21 1.486(8) 2_766 ?
N11 Ni2 2.097(5) . ?
N11 H11B 0.91(7) . ?
N12 Ni2 2.077(5) . ?
N12 H12E 0.91(7) . ?
N13 C29 1.619(9) 2_776 ?
N13 H13C 0.90(14) . ?
N13 H13D 0.90(13) . ?
N14 H14D 0.90(11) . ?
N14 H14E 0.90(11) . ?
Ni1 N10 2.078(5) 2_665 ?
Ni1 N9 2.105(5) 2_665 ?
Ni1 N6 2.113(5) 2_665 ?
Ni2 N12 2.077(5) 2_766 ?
Ni2 N11 2.097(5) 2_766 ?
Ni2 N1 2.139(5) 2_766 ?
O3 H3A 0.8499 . ?
O3 H3C 0.8500 . ?
O4 H4A 0.8500 . ?
O4 H4B 0.8500 . ?
O5 H5D 0.8500 . ?
O5 H5C 0.8500 . ?

loop_
_geom_hbond_atom_site_label_D
_geom_hbond_atom_site_label_H
_geom_hbond_atom_site_label_A
_geom_hbond_distance_DH
_geom_hbond_distance_HA
_geom_hbond_distance_DA
_geom_hbond_angle_DHA
_geom_hbond_site_symmetry_A
N10 H10E N4 0.91(7) 2.55(7) 3.415(8) 159(6) .
N12 H12E N8 0.91(7) 2.67(7) 3.504(8) 153(6) .
N13 H13D N3 0.90(13) 2.36(13) 3.149(9) 146(11) .
N14 H14D N13 0.90(11) 2.58(11) 3.309(12) 138(9) .
N13 H13C O1 0.90(14) 1.66(14) 2.533(10) 162(14) 1_655
N14 H14E N3 0.90(11) 2.27(11) 3.048(7) 144(9) 2_776
O3 H3C O2 0.85 2.41 3.056(12) 133.8 1_565
O4 H4A O5 0.85 1.93 2.603(18) 135.6 1_665
O5 H5D O4 0.85 1.75 2.603(19) 176.6 2_667
